data_4342956
loop_
_publ_author_name
'Yang, Qing-Yuan'
'Pan, Mei'
'Wei, Shi-Chao'
'Li, Kang'
'Du, Bin-Bin'
'Su, Cheng-Yong'

_publ_section_title
;
 Linear Dependence of Photoluminescence in Mixed Ln-MOFs for Color
 Tunability and Barcode Application.
;
_journal_issue 12
_journal_name_full 'Inorganic chemistry'
_journal_page_first 5707
_journal_page_last 5716
_journal_paper_doi 10.1021/acs.inorgchem.5b00271
_journal_volume 54
_journal_year 2015
_chemical_formula_sum 'C27 H31 N3 O5'
_chemical_formula_weight 477.55
_chemical_name_systematic
; 
 ? 
;
_space_group_IT_number 14
_symmetry_cell_setting monoclinic
_symmetry_space_group_name_Hall '-P 2yn'
_symmetry_space_group_name_H-M 'P 1 21/n 1'
_atom_sites_solution_hydrogens geom
_atom_sites_solution_primary direct
_atom_sites_solution_secondary difmap
_audit_creation_method SHELXL-97
_cell_angle_alpha 90.00
_cell_angle_beta 92.075(8)
_cell_angle_gamma 90.00
_cell_formula_units_Z 4
_cell_length_a 12.2234(11)
_cell_length_b 14.6330(12)
_cell_length_c 13.0904(11)
_cell_measurement_reflns_used 2115
_cell_measurement_temperature 293(2)
_cell_measurement_theta_max 62.5597
_cell_measurement_theta_min 3.0199
_cell_volume 2339.9(3)
_computing_structure_refinement 'SHELXL-97 (Sheldrick, 1997)'
_computing_structure_solution 'SHELXS-97 (Sheldrick, 1990)'
_diffrn_ambient_temperature 293(2)
_diffrn_detector_area_resol_mean 16.0855
_diffrn_measured_fraction_theta_full 0.978
_diffrn_measured_fraction_theta_max 0.978
_diffrn_measurement_device_type 'Goniometer Xcalibur, detector: Sapphire3 (Gemini ultra Cu)'
_diffrn_radiation_monochromator mirror
_diffrn_radiation_source 'Enhance Ultra (Cu) X-ray Source'
_diffrn_radiation_type CuK\a
_diffrn_radiation_wavelength 1.54178
_diffrn_reflns_av_R_equivalents 0.0455
_diffrn_reflns_av_sigmaI/netI 0.0740
_diffrn_reflns_limit_h_max 13
_diffrn_reflns_limit_h_min -11
_diffrn_reflns_limit_k_max 10
_diffrn_reflns_limit_k_min -16
_diffrn_reflns_limit_l_max 14
_diffrn_reflns_limit_l_min -15
_diffrn_reflns_number 9248
_diffrn_reflns_theta_full 62.71
_diffrn_reflns_theta_max 62.71
_diffrn_reflns_theta_min 4.53
_exptl_absorpt_coefficient_mu 0.767
_exptl_absorpt_correction_T_max 0.8617
_exptl_absorpt_correction_T_min 0.8025
_exptl_absorpt_correction_type multi-scan
_exptl_absorpt_process_details
;
CrysAlisPro, Oxford Diffraction Ltd.,
Version 1.171.33.34d (release 27-02-2009 CrysAlis171 .NET)
(compiled Feb 27 2009,15:38:38)
Empirical absorption correction using spherical harmonics,
 implemented in SCALE3 ABSPACK scaling algorithm.
;
_exptl_crystal_colour Colorless
_exptl_crystal_density_diffrn 1.356
_exptl_crystal_density_method 'not measured'
_exptl_crystal_description Block
_exptl_crystal_F_000 1016
_exptl_crystal_size_max 0.30
_exptl_crystal_size_mid 0.20
_exptl_crystal_size_min 0.20
_refine_diff_density_max 0.489
_refine_diff_density_min -0.431
_refine_diff_density_rms 0.062
_refine_ls_extinction_method none
_refine_ls_goodness_of_fit_ref 1.003
_refine_ls_hydrogen_treatment constr
_refine_ls_matrix_type full
_refine_ls_number_parameters 316
_refine_ls_number_reflns 3666
_refine_ls_number_restraints 0
_refine_ls_restrained_S_all 1.003
_refine_ls_R_factor_all 0.0801
_refine_ls_R_factor_gt 0.0519
_refine_ls_shift/su_max 0.000
_refine_ls_shift/su_mean 0.000
_refine_ls_structure_factor_coef Fsqd
_refine_ls_weighting_details 'calc w=1/[\s^2^(Fo^2^)+(0.0674P)^2^+0.0000P] where P=(Fo^2^+2Fc^2^)/3'
_refine_ls_weighting_scheme calc
_refine_ls_wR_factor_gt 0.1310
_refine_ls_wR_factor_ref 0.1393
_reflns_number_gt 2348
_reflns_number_total 3666
_reflns_threshold_expression >2sigma(I)
_cod_data_source_file ic5b00271_si_002.cif
_cod_data_source_block ligand
_cod_depositor_comments
;
The following automatic conversions were performed:

'_symmetry_cell_setting' value 'Monoclinic' changed to 'monoclinic'
according to
/usr/data/users/saulius/crontab/automatic-downloads/rss-feeds/ACS/lib/dictionaries/cif_core.dic
dictionary named 'cif_core.dic' version 2.4.2 from 2011-04-26.

Automatic conversion script
Id: cif_fix_values 3271 2015-04-21 07:52:19Z andrius 

 Adding full bibliography for 4342950--4342956.cif.
;
_cod_original_sg_symbol_H-M P2(1)/n
_cod_database_code 4342956

loop_
_symmetry_equiv_pos_as_xyz
'x, y, z'
'-x+1/2, y+1/2, -z+1/2'
'-x, -y, -z'
'x-1/2, -y-1/2, z-1/2'

loop_
_atom_site_label
_atom_site_type_symbol
_atom_site_fract_x
_atom_site_fract_y
_atom_site_fract_z
_atom_site_U_iso_or_equiv
_atom_site_adp_type
_atom_site_occupancy
_atom_site_symmetry_multiplicity
_atom_site_calc_flag
_atom_site_refinement_flags
O1 O 0.17503(18) 0.52450(15) 0.60312(15) 0.0328(5) Uani 1 1 d .
O2 O 0.67181(17) 0.26867(15) 0.01474(17) 0.0316(5) Uani 1 1 d .
N3 N -0.00901(19) 0.14187(16) 0.08204(18) 0.0219(6) Uani 1 1 d .
N1 N 0.0661(2) 0.52735(16) 0.30391(17) 0.0230(6) Uani 1 1 d .
N2 N 0.3711(2) 0.38500(17) -0.04366(18) 0.0239(6) Uani 1 1 d .
O3 O 0.0809(2) -0.10355(16) 0.20897(17) 0.0383(6) Uani 1 1 d .
C9 C 0.0478(2) 0.4537(2) 0.1314(2) 0.0214(7) Uani 1 1 d .
C19 C 0.5788(3) 0.3059(2) -0.0032(2) 0.0266(7) Uani 1 1 d .
C21 C 0.4115(3) 0.3762(2) 0.0541(2) 0.0265(7) Uani 1 1 d .
H21A H 0.3696 0.3962 0.1076 0.032 Uiso 1 1 calc R
C12 C 0.1398(2) 0.4455(2) 0.4476(2) 0.0254(7) Uani 1 1 d .
H12A H 0.1645 0.3903 0.4750 0.031 Uiso 1 1 calc R
C8 C 0.1410(2) 0.4725(2) 0.0744(2) 0.0213(6) Uani 1 1 d .
C6 C 0.1164(2) 0.32680(19) -0.0143(2) 0.0216(7) Uani 1 1 d .
C7 C 0.1736(2) 0.4093(2) 0.0007(2) 0.0221(7) Uani 1 1 d .
C4 C -0.0088(2) 0.3710(2) 0.1184(2) 0.0217(7) Uani 1 1 d .
C20 C 0.5118(3) 0.3388(2) 0.0757(2) 0.0266(7) Uani 1 1 d .
H20A H 0.5371 0.3348 0.1434 0.032 Uiso 1 1 calc R
C14 C 0.1103(3) 0.6077(2) 0.4575(2) 0.0279(7) Uani 1 1 d .
H14A H 0.1155 0.6634 0.4915 0.033 Uiso 1 1 calc R
C23 C -0.0810(3) 0.0710(2) 0.0860(2) 0.0260(7) Uani 1 1 d .
H23A H -0.1507 0.0784 0.0564 0.031 Uiso 1 1 calc R
C15 C 0.0716(2) 0.6061(2) 0.3597(2) 0.0248(7) Uani 1 1 d .
H15A H 0.0478 0.6604 0.3293 0.030 Uiso 1 1 calc R
C17 C 0.4335(3) 0.3555(2) -0.1220(2) 0.0294(7) Uani 1 1 d .
H17A H 0.4069 0.3624 -0.1890 0.035 Uiso 1 1 calc R
C25 C 0.0528(3) -0.0268(2) 0.1722(2) 0.0279(7) Uani 1 1 d .
C11 C 0.1009(2) 0.4484(2) 0.3497(2) 0.0239(7) Uani 1 1 d .
H11A H 0.0978 0.3944 0.3121 0.029 Uiso 1 1 calc R
C5 C 0.0251(2) 0.3090(2) 0.0437(2) 0.0220(7) Uani 1 1 d .
C3 C 0.2041(3) 0.5606(2) 0.0916(2) 0.0287(7) Uani 1 1 d .
H3A H 0.2648 0.5623 0.0471 0.043 Uiso 1 1 calc R
H3B H 0.2308 0.5635 0.1614 0.043 Uiso 1 1 calc R
H3C H 0.1568 0.6117 0.0772 0.043 Uiso 1 1 calc R
C22 C -0.0432(3) 0.2242(2) 0.0217(2) 0.0243(7) Uani 1 1 d .
H22A H -0.1189 0.2378 0.0355 0.029 Uiso 1 1 calc R
H22B H -0.0396 0.2098 -0.0504 0.029 Uiso 1 1 calc R
C10 C 0.0072(3) 0.5259(2) 0.2034(2) 0.0252(7) Uani 1 1 d .
H10A H 0.0143 0.5853 0.1716 0.030 Uiso 1 1 calc R
H10B H -0.0699 0.5155 0.2139 0.030 Uiso 1 1 calc R
C16 C 0.2666(2) 0.4330(2) -0.0684(2) 0.0264(7) Uani 1 1 d .
H16A H 0.2439 0.4187 -0.1383 0.032 Uiso 1 1 calc R
H16B H 0.2795 0.4983 -0.0646 0.032 Uiso 1 1 calc R
C18 C 0.5327(3) 0.3167(2) -0.1043(2) 0.0305(8) Uani 1 1 d .
H18A H 0.5721 0.2965 -0.1595 0.037 Uiso 1 1 calc R
C2 C 0.1535(3) 0.2578(2) -0.0919(2) 0.0290(7) Uani 1 1 d .
H2A H 0.2168 0.2808 -0.1248 0.043 Uiso 1 1 calc R
H2B H 0.0957 0.2475 -0.1421 0.043 Uiso 1 1 calc R
H2C H 0.1716 0.2014 -0.0579 0.043 Uiso 1 1 calc R
C13 C 0.1435(2) 0.5262(2) 0.5103(2) 0.0249(7) Uani 1 1 d .
C27 C 0.0932(3) 0.1303(2) 0.1243(2) 0.0255(7) Uani 1 1 d .
H27A H 0.1426 0.1786 0.1233 0.031 Uiso 1 1 calc R
C24 C -0.0553(3) -0.0096(2) 0.1312(2) 0.0279(7) Uani 1 1 d .
H24A H -0.1087 -0.0545 0.1358 0.034 Uiso 1 1 calc R
C26 C 0.1253(3) 0.0499(2) 0.1680(2) 0.0283(7) Uani 1 1 d .
H26A H 0.1960 0.0446 0.1960 0.034 Uiso 1 1 calc R
C1 C -0.1049(2) 0.3475(2) 0.1834(2) 0.0272(7) Uani 1 1 d .
H1A H -0.1174 0.3965 0.2302 0.041 Uiso 1 1 calc R
H1B H -0.0892 0.2924 0.2210 0.041 Uiso 1 1 calc R
H1C H -0.1691 0.3385 0.1401 0.041 Uiso 1 1 calc R
O1W O 0.2413(2) -0.23603(17) 0.20090(19) 0.0467(7) Uani 1 1 d .
O2W O 0.2040(2) 0.35197(17) 0.68852(16) 0.0409(6) Uani 1 1 d .

loop_
_atom_site_aniso_label
_atom_site_aniso_U_11
_atom_site_aniso_U_22
_atom_site_aniso_U_33
_atom_site_aniso_U_23
_atom_site_aniso_U_13
_atom_site_aniso_U_12
O1 0.0385(13) 0.0386(13) 0.0209(12) -0.0062(10) -0.0053(10) 0.0067(11)
O2 0.0241(12) 0.0286(12) 0.0421(13) 0.0015(10) 0.0014(10) 0.0023(10)
N3 0.0223(14) 0.0200(13) 0.0233(13) -0.0011(10) -0.0004(11) -0.0008(11)
N1 0.0253(14) 0.0238(13) 0.0198(13) -0.0026(11) -0.0006(11) 0.0039(11)
N2 0.0226(13) 0.0285(14) 0.0207(13) 0.0005(11) 0.0023(11) -0.0003(11)
O3 0.0507(15) 0.0333(13) 0.0313(12) 0.0069(10) 0.0067(11) 0.0130(12)
C9 0.0227(16) 0.0255(16) 0.0155(14) 0.0000(12) -0.0052(12) 0.0054(13)
C19 0.0246(17) 0.0207(15) 0.0347(18) 0.0027(13) 0.0031(14) -0.0058(14)
C21 0.0290(17) 0.0312(17) 0.0191(15) -0.0009(13) -0.0009(13) -0.0008(14)
C12 0.0272(17) 0.0253(16) 0.0236(16) 0.0000(12) -0.0013(13) 0.0032(14)
C8 0.0252(16) 0.0195(15) 0.0189(14) 0.0033(12) -0.0052(12) 0.0004(13)
C6 0.0243(16) 0.0222(16) 0.0180(15) 0.0021(12) -0.0043(13) 0.0016(13)
C7 0.0237(16) 0.0231(16) 0.0191(15) 0.0037(12) -0.0029(12) 0.0027(13)
C4 0.0219(16) 0.0249(16) 0.0180(14) 0.0009(12) -0.0049(12) 0.0013(13)
C20 0.0291(17) 0.0272(16) 0.0233(15) 0.0001(13) -0.0028(13) -0.0006(14)
C14 0.0289(17) 0.0249(16) 0.0299(17) -0.0091(14) -0.0006(14) 0.0014(14)
C23 0.0231(16) 0.0276(17) 0.0275(16) -0.0033(13) 0.0019(13) -0.0041(14)
C15 0.0284(17) 0.0190(15) 0.0268(16) -0.0020(13) -0.0011(14) 0.0041(13)
C17 0.0318(18) 0.0330(18) 0.0234(16) 0.0004(14) 0.0036(14) -0.0007(15)
C25 0.0382(19) 0.0256(17) 0.0203(15) -0.0007(13) 0.0073(14) 0.0078(15)
C11 0.0245(16) 0.0200(16) 0.0272(17) -0.0019(12) 0.0003(13) 0.0013(13)
C5 0.0234(16) 0.0229(15) 0.0195(15) 0.0025(12) -0.0045(13) 0.0006(13)
C3 0.0349(18) 0.0242(16) 0.0267(17) 0.0021(13) -0.0033(14) -0.0035(14)
C22 0.0267(16) 0.0207(15) 0.0251(16) 0.0015(13) -0.0046(13) -0.0005(13)
C10 0.0276(16) 0.0272(16) 0.0205(15) -0.0024(13) -0.0034(13) 0.0054(14)
C16 0.0258(17) 0.0267(16) 0.0263(16) 0.0038(13) -0.0020(13) 0.0033(14)
C18 0.0314(18) 0.0339(18) 0.0267(17) 0.0004(14) 0.0086(14) 0.0017(15)
C2 0.0347(18) 0.0299(17) 0.0226(15) -0.0034(13) 0.0040(13) 0.0036(15)
C13 0.0181(15) 0.0324(17) 0.0244(17) -0.0027(13) 0.0012(13) 0.0031(14)
C27 0.0268(17) 0.0285(17) 0.0209(15) 0.0004(13) -0.0015(13) -0.0013(14)
C24 0.0307(18) 0.0248(17) 0.0284(17) -0.0037(13) 0.0033(14) -0.0040(14)
C26 0.0273(17) 0.0367(19) 0.0208(16) -0.0002(14) -0.0013(13) 0.0056(15)
C1 0.0238(16) 0.0326(17) 0.0253(16) 0.0005(14) 0.0021(13) 0.0002(14)
O1W 0.0504(15) 0.0354(14) 0.0542(16) 0.0031(12) 0.0015(13) 0.0070(12)
O2W 0.0503(15) 0.0491(15) 0.0231(12) 0.0053(10) -0.0001(11) -0.0013(12)

loop_
_atom_type_symbol
_atom_type_description
_atom_type_scat_dispersion_real
_atom_type_scat_dispersion_imag
_atom_type_scat_source
C C 0.0181 0.0091 'International Tables Vol C Tables 4.2.6.8 and 6.1.1.4'
H H 0.0000 0.0000 'International Tables Vol C Tables 4.2.6.8 and 6.1.1.4'
N N 0.0311 0.0180 'International Tables Vol C Tables 4.2.6.8 and 6.1.1.4'
O O 0.0492 0.0322 'International Tables Vol C Tables 4.2.6.8 and 6.1.1.4'

loop_
_geom_angle_atom_site_label_1
_geom_angle_atom_site_label_2
_geom_angle_atom_site_label_3
_geom_angle
C27 N3 C23 118.3(3)
C27 N3 C22 123.5(2)
C23 N3 C22 117.8(2)
C11 N1 C15 118.2(2)
C11 N1 C10 120.9(2)
C15 N1 C10 120.1(2)
C21 N2 C17 118.7(3)
C21 N2 C16 122.0(3)
C17 N2 C16 119.0(2)
C4 C9 C8 120.6(3)
C4 C9 C10 120.5(3)
C8 C9 C10 118.9(3)
O2 C19 C20 122.9(3)
O2 C19 C18 122.5(3)
C20 C19 C18 114.6(3)
N2 C21 C20 121.7(3)
N2 C21 H21A 119.1
C20 C21 H21A 119.1
C11 C12 C13 121.2(3)
C11 C12 H12A 119.4
C13 C12 H12A 119.4
C7 C8 C9 119.3(3)
C7 C8 C3 120.5(3)
C9 C8 C3 120.2(3)
C5 C6 C7 119.1(3)
C5 C6 C2 120.3(3)
C7 C6 C2 120.5(3)
C8 C7 C6 120.7(3)
C8 C7 C16 119.7(3)
C6 C7 C16 119.5(3)
C9 C4 C5 119.0(3)
C9 C4 C1 121.2(3)
C5 C4 C1 119.8(3)
C21 C20 C19 121.5(3)
C21 C20 H20A 119.3
C19 C20 H20A 119.3
C15 C14 C13 121.9(3)
C15 C14 H14A 119.0
C13 C14 H14A 119.0
C24 C23 N3 122.8(3)
C24 C23 H23A 118.6
N3 C23 H23A 118.6
C14 C15 N1 122.1(3)
C14 C15 H15A 119.0
N1 C15 H15A 119.0
C18 C17 N2 121.7(3)
C18 C17 H17A 119.2
N2 C17 H17A 119.2
O3 C25 C24 122.3(3)
O3 C25 C26 123.4(3)
C24 C25 C26 114.4(3)
C12 C11 N1 122.5(3)
C12 C11 H11A 118.8
N1 C11 H11A 118.8
C6 C5 C4 121.2(3)
C6 C5 C22 119.6(3)
C4 C5 C22 119.0(3)
C8 C3 H3A 109.5
C8 C3 H3B 109.5
H3A C3 H3B 109.5
C8 C3 H3C 109.5
H3A C3 H3C 109.5
H3B C3 H3C 109.5
N3 C22 C5 114.7(2)
N3 C22 H22A 108.6
C5 C22 H22A 108.6
N3 C22 H22B 108.6
C5 C22 H22B 108.6
H22A C22 H22B 107.6
N1 C10 C9 113.9(2)
N1 C10 H10A 108.8
C9 C10 H10A 108.8
N1 C10 H10B 108.8
C9 C10 H10B 108.8
H10A C10 H10B 107.7
N2 C16 C7 114.8(2)
N2 C16 H16A 108.6
C7 C16 H16A 108.6
N2 C16 H16B 108.6
C7 C16 H16B 108.6
H16A C16 H16B 107.5
C17 C18 C19 121.7(3)
C17 C18 H18A 119.1
C19 C18 H18A 119.1
C6 C2 H2A 109.5
C6 C2 H2B 109.5
H2A C2 H2B 109.5
C6 C2 H2C 109.5
H2A C2 H2C 109.5
H2B C2 H2C 109.5
O1 C13 C14 123.7(3)
O1 C13 C12 122.4(3)
C14 C13 C12 114.0(3)
N3 C27 C26 121.8(3)
N3 C27 H27A 119.1
C26 C27 H27A 119.1
C23 C24 C25 121.0(3)
C23 C24 H24A 119.5
C25 C24 H24A 119.5
C27 C26 C25 121.6(3)
C27 C26 H26A 119.2
C25 C26 H26A 119.2
C4 C1 H1A 109.5
C4 C1 H1B 109.5
H1A C1 H1B 109.5
C4 C1 H1C 109.5
H1A C1 H1C 109.5
H1B C1 H1C 109.5

loop_
_geom_bond_atom_site_label_1
_geom_bond_atom_site_label_2
_geom_bond_distance
O1 C13 1.262(4)
O2 C19 1.275(4)
N3 C27 1.359(4)
N3 C23 1.362(4)
N3 C22 1.492(4)
N1 C11 1.363(4)
N1 C15 1.365(4)
N1 C10 1.477(4)
N2 C21 1.362(4)
N2 C17 1.370(4)
N2 C16 1.483(4)
O3 C25 1.265(4)
C9 C4 1.403(4)
C9 C8 1.411(4)
C9 C10 1.511(4)
C19 C20 1.425(5)
C19 C18 1.429(5)
C21 C20 1.362(4)
C21 H21A 0.9300
C12 C11 1.351(4)
C12 C13 1.438(4)
C12 H12A 0.9300
C8 C7 1.404(4)
C8 C3 1.515(4)
C6 C5 1.398(4)
C6 C7 1.405(4)
C6 C2 1.513(4)
C7 C16 1.518(4)
C4 C5 1.407(4)
C4 C1 1.515(4)
C20 H20A 0.9300
C14 C15 1.349(4)
C14 C13 1.429(4)
C14 H14A 0.9300
C23 C24 1.351(4)
C23 H23A 0.9300
C15 H15A 0.9300
C17 C18 1.352(5)
C17 H17A 0.9300
C25 C24 1.430(5)
C25 C26 1.432(5)
C11 H11A 0.9300
C5 C22 1.517(4)
C3 H3A 0.9600
C3 H3B 0.9600
C3 H3C 0.9600
C22 H22A 0.9700
C22 H22B 0.9700
C10 H10A 0.9700
C10 H10B 0.9700
C16 H16A 0.9700
C16 H16B 0.9700
C18 H18A 0.9300
C2 H2A 0.9600
C2 H2B 0.9600
C2 H2C 0.9600
C27 C26 1.360(4)
C27 H27A 0.9300
C24 H24A 0.9300
C26 H26A 0.9300
C1 H1A 0.9600
C1 H1B 0.9600
C1 H1C 0.9600
